data_7160878
loop_
_publ_author_name
'Jiang, Dongfang'
'Yang, Can'
'Man, Xinying'
'Li, Xin'
'Wang, Haifei'
'Qi, Zhenjie'
'Song, Yunlin'

_publ_section_title
;
 Fe(NO&#x2083;)&#x2083;&#x2022;9H&#x2082;O-Mediated Visible-Light
 Photocatalysis for the Nitration of Cyclobutanols: Access to
 Functionalized Nitrocyclobutenes
;
_journal_name_full 'Organic &amp; Biomolecular Chemistry'
_journal_paper_doi 10.1039/D5OB01627D
_journal_year 2025
_chemical_formula_moiety 'C10 H9 N O2'
_chemical_formula_sum 'C10 H9 N O2'
_chemical_formula_weight 175.18
_space_group_crystal_system monoclinic
_space_group_IT_number 14
_space_group_name_Hall '-P 2yn'
_space_group_name_H-M_alt 'P 1 21/n 1'
_atom_sites_solution_hydrogens geom
_atom_sites_solution_primary direct
_atom_sites_solution_secondary difmap
_audit_creation_date 2018-04-13
_audit_creation_method
;
Olex2 1.2
(compiled 2017.03.28 svn.r3405 for OlexSys, GUI svn.r5337)
;
_audit_update_record
;
2025-08-03 deposited with the CCDC.	2025-11-24 downloaded from the CCDC.
;
_cell_angle_alpha 90.00
_cell_angle_beta 106.534(4)
_cell_angle_gamma 90.00
_cell_formula_units_Z 4
_cell_length_a 7.1171(2)
_cell_length_b 17.9923(6)
_cell_length_c 7.2098(2)
_cell_measurement_reflns_used 1726
_cell_measurement_temperature 290.89(10)
_cell_measurement_theta_max 69.7380
_cell_measurement_theta_min 6.3930
_cell_volume 885.06(5)
_computing_cell_refinement
;
CrysAlisPro, Agilent Technologies,
Version 1.171.36.28 (release 01-02-2013 CrysAlis171 .NET)
(compiled Feb  1 2013,16:14:44)
;
_computing_data_collection
;
CrysAlisPro, Agilent Technologies,
Version 1.171.36.28 (release 01-02-2013 CrysAlis171 .NET)
(compiled Feb  1 2013,16:14:44)
;
_computing_data_reduction
;
CrysAlisPro, Agilent Technologies,
Version 1.171.36.28 (release 01-02-2013 CrysAlis171 .NET)
(compiled Feb  1 2013,16:14:44)
;
_computing_molecular_graphics 'Olex2 (Dolomanov et al., 2009)'
_computing_publication_material 'Olex2 (Dolomanov et al., 2009)'
_computing_structure_refinement 'ShelXL (Sheldrick, 2015)'
_computing_structure_solution 'ShelXS (Sheldrick, 2008)'
_diffrn_ambient_temperature 290.89(10)
_diffrn_detector_area_resol_mean 16.0733
_diffrn_measured_fraction_theta_full 0.953
_diffrn_measured_fraction_theta_max 0.953
_diffrn_measurement_details
;
#__ type_ start__ end____ width___ exp.time_
  1 omega  -82.00  -37.00   1.0000    1.0000
omega____ theta____ kappa____ phi______ frames
    -       -8.5000  178.0000  150.0000 45

#__ type_ start__ end____ width___ exp.time_
  2 omega   20.00   58.00   1.0000    1.0000
omega____ theta____ kappa____ phi______ frames
    -       -8.5000   77.0000  -60.0000 38

#__ type_ start__ end____ width___ exp.time_
  3 omega  -82.00  -56.00   1.0000    1.0000
omega____ theta____ kappa____ phi______ frames
    -       -8.5000  178.0000    0.0000 26

#__ type_ start__ end____ width___ exp.time_
  4 omega  -51.00   -7.00   1.0000    1.0000
omega____ theta____ kappa____ phi______ frames
    -       -8.5000  125.0000  -60.0000 44

#__ type_ start__ end____ width___ exp.time_
  5 omega    3.00   98.00   1.0000    1.0000
omega____ theta____ kappa____ phi______ frames
    -       54.0000  -99.0000   30.0000 95

#__ type_ start__ end____ width___ exp.time_
  6 omega   36.00   67.00   1.0000    1.0000
omega____ theta____ kappa____ phi______ frames
    -       54.0000   38.0000  -90.0000 31

#__ type_ start__ end____ width___ exp.time_
  7 omega   75.00  104.00   1.0000    1.0000
omega____ theta____ kappa____ phi______ frames
    -       54.0000   38.0000  -90.0000 29

#__ type_ start__ end____ width___ exp.time_
  8 omega   37.00  115.00   1.0000    1.0000
omega____ theta____ kappa____ phi______ frames
    -      108.0000 -111.0000  150.0000 78

#__ type_ start__ end____ width___ exp.time_
  9 omega   35.00   72.00   1.0000    1.0000
omega____ theta____ kappa____ phi______ frames
    -      108.0000  -25.0000  -90.0000 37

#__ type_ start__ end____ width___ exp.time_
 10 omega   77.00  103.00   1.0000    1.0000
omega____ theta____ kappa____ phi______ frames
    -      108.0000  -50.0000  120.0000 26

#__ type_ start__ end____ width___ exp.time_
 11 omega   41.00  104.00   1.0000    1.0000
omega____ theta____ kappa____ phi______ frames
    -      108.0000  -50.0000    0.0000 63

#__ type_ start__ end____ width___ exp.time_
 12 omega  129.00  156.00   1.0000    1.0000
omega____ theta____ kappa____ phi______ frames
    -      108.0000  111.0000   30.0000 27

#__ type_ start__ end____ width___ exp.time_
 13 omega   50.00   91.00   1.0000    1.0000
omega____ theta____ kappa____ phi______ frames
    -      108.0000  -25.0000   90.0000 41

#__ type_ start__ end____ width___ exp.time_
 14 omega  128.00  176.00   1.0000    1.0000
omega____ theta____ kappa____ phi______ frames
    -      108.0000  111.0000    0.0000 48

#__ type_ start__ end____ width___ exp.time_
 15 omega  124.00  151.00   1.0000    1.0000
omega____ theta____ kappa____ phi______ frames
    -      108.0000   50.0000    0.0000 27

#__ type_ start__ end____ width___ exp.time_
 16 omega   42.00   69.00   1.0000    1.0000
omega____ theta____ kappa____ phi______ frames
    -      108.0000  -38.0000  150.0000 27

#__ type_ start__ end____ width___ exp.time_
 17 omega   35.00   94.00   1.0000    1.0000
omega____ theta____ kappa____ phi______ frames
    -      108.0000  -25.0000 -150.0000 59

#__ type_ start__ end____ width___ exp.time_
 18 omega   81.00  178.00   1.0000    1.0000
omega____ theta____ kappa____ phi______ frames
    -      108.0000   38.0000   30.0000 97

#__ type_ start__ end____ width___ exp.time_
 19 omega   48.00   73.00   1.0000    1.0000
omega____ theta____ kappa____ phi______ frames
    -      108.0000  -50.0000  120.0000 25

#__ type_ start__ end____ width___ exp.time_
 20 omega   91.00  126.00   1.0000    1.0000
omega____ theta____ kappa____ phi______ frames
    -      108.0000   38.0000  120.0000 35
;
_diffrn_measurement_device_type 'SuperNova, Dual, Cu at zero, Eos'
_diffrn_measurement_method '\w scans'
_diffrn_orient_matrix_UB_11 0.0142439000
_diffrn_orient_matrix_UB_12 -0.0724394000
_diffrn_orient_matrix_UB_13 0.1171232000
_diffrn_orient_matrix_UB_21 -0.2072562000
_diffrn_orient_matrix_UB_22 -0.0220511000
_diffrn_orient_matrix_UB_23 -0.1226784000
_diffrn_orient_matrix_UB_31 0.0884578000
_diffrn_orient_matrix_UB_32 -0.0399919000
_diffrn_orient_matrix_UB_33 -0.1445532000
_diffrn_radiation_monochromator mirror
_diffrn_radiation_type CuK\a
_diffrn_radiation_wavelength 1.54184
_diffrn_reflns_av_R_equivalents 0.0206
_diffrn_reflns_av_unetI/netI 0.0254
_diffrn_reflns_limit_h_max 8
_diffrn_reflns_limit_h_min -6
_diffrn_reflns_limit_k_max 21
_diffrn_reflns_limit_k_min -21
_diffrn_reflns_limit_l_max 6
_diffrn_reflns_limit_l_min -8
_diffrn_reflns_number 3211
_diffrn_reflns_theta_full 69.35
_diffrn_reflns_theta_max 69.35
_diffrn_reflns_theta_min 6.94
_diffrn_source 'SuperNova (Cu) X-ray Source'
_exptl_absorpt_coefficient_mu 0.762
_exptl_absorpt_correction_T_max 1.00000
_exptl_absorpt_correction_T_min 0.64071
_exptl_absorpt_correction_type multi-scan
_exptl_absorpt_process_details
;
CrysAlisPro, Agilent Technologies,
Version 1.171.36.28 (release 01-02-2013 CrysAlis171 .NET)
(compiled Feb  1 2013,16:14:44)
Empirical absorption correction using spherical harmonics,
 implemented in SCALE3 ABSPACK scaling algorithm.
;
_exptl_crystal_colour 'clear light colourless'
_exptl_crystal_colour_lustre clear
_exptl_crystal_colour_modifier light
_exptl_crystal_colour_primary colourless
_exptl_crystal_density_diffrn 1.315
_exptl_crystal_density_method 'not measured'
_exptl_crystal_description block
_exptl_crystal_F_000 368
_exptl_crystal_size_max 0.21
_exptl_crystal_size_mid 0.15
_exptl_crystal_size_min 0.14
_refine_diff_density_max 0.159
_refine_diff_density_min -0.189
_refine_diff_density_rms 0.038
_refine_ls_extinction_method none
_refine_ls_goodness_of_fit_ref 1.024
_refine_ls_hydrogen_treatment mixed
_refine_ls_matrix_type full
_refine_ls_number_parameters 126
_refine_ls_number_reflns 1580
_refine_ls_number_restraints 0
_refine_ls_restrained_S_all 1.024
_refine_ls_R_factor_all 0.0483
_refine_ls_R_factor_gt 0.0450
_refine_ls_shift/su_max 0.000
_refine_ls_shift/su_mean 0.000
_refine_ls_structure_factor_coef Fsqd
_refine_ls_weighting_details 'calc w=1/[\s^2^(Fo^2^)+(0.0737P)^2^+0.1061P] where P=(Fo^2^+2Fc^2^)/3'
_refine_ls_weighting_scheme calc
_refine_ls_wR_factor_gt 0.1201
_refine_ls_wR_factor_ref 0.1242
_reflns_number_gt 1400
_reflns_number_total 1580
_reflns_threshold_expression >2sigma(I)
_cod_data_source_file d5ob01627d2.cif
_cod_data_source_block qizhj_0412
_cod_original_cell_volume 885.05(5)
_cod_database_code 7160878
_reflns_odcompleteness_completeness 95.35
_reflns_odcompleteness_iscentric 1
_reflns_odcompleteness_theta 66.97
_olex2_refinement_description
;
1. Fixed Uiso
 At 1.2 times of:
  All C(H) groups, All C(H,H) groups
2.a Secondary CH2 refined with riding coordinates:
 C9(H9A,H9B)
2.b Aromatic/amide H refined with riding coordinates:
 C2(H2), C3(H3), C4(H4), C5(H5), C6(H6)
;
_olex2_date_sample_data_collection 2018-04-13
_olex2_submission_special_instructions 'No special instructions were received'

loop_
_space_group_symop_id
_space_group_symop_operation_xyz
1 'x, y, z'
2 '-x+1/2, y+1/2, -z+1/2'
3 '-x, -y, -z'
4 'x-1/2, -y-1/2, z-1/2'

loop_
_atom_site_label
_atom_site_type_symbol
_atom_site_fract_x
_atom_site_fract_y
_atom_site_fract_z
_atom_site_U_iso_or_equiv
_atom_site_adp_type
_atom_site_occupancy
_atom_site_calc_flag
_atom_site_disorder_assembly
_atom_site_disorder_group
_atom_site_refinement_flags_posn
O1 O 0.8534(2) 0.06182(6) 0.41225(16) 0.0803(4) Uani 1 d . . .
O2 O 0.8636(2) 0.18114(7) 0.4059(2) 0.0914(5) Uani 1 d . . .
N1 N 0.8365(2) 0.12045(6) 0.32420(19) 0.0564(3) Uani 1 d . . .
C1 C 0.73956(16) -0.01105(8) -0.04644(18) 0.0438(3) Uani 1 d . . .
C2 C 0.77963(19) -0.06199(8) 0.1058(2) 0.0513(3) Uani 1 d . . .
H2 H 0.8140 -0.0450 0.2329 0.062 Uiso 1 calc . . R
C3 C 0.7685(2) -0.13739(9) 0.0690(3) 0.0621(4) Uani 1 d . . .
H3 H 0.7948 -0.1709 0.1714 0.074 Uiso 1 calc . . R
C4 C 0.7187(2) -0.16350(9) -0.1191(3) 0.0687(5) Uani 1 d . . .
H4 H 0.7101 -0.2143 -0.1431 0.082 Uiso 1 calc . . R
C5 C 0.6820(3) -0.11429(10) -0.2693(3) 0.0735(5) Uani 1 d . . .
H5 H 0.6499 -0.1319 -0.3958 0.088 Uiso 1 calc . . R
C6 C 0.6921(2) -0.03869(10) -0.2354(2) 0.0607(4) Uani 1 d . . .
H6 H 0.6672 -0.0058 -0.3391 0.073 Uiso 1 calc . . R
C7 C 0.74617(17) 0.06894(8) -0.02084(18) 0.0444(3) Uani 1 d . . .
C8 C 0.7053(3) 0.12917(9) -0.1747(2) 0.0612(4) Uani 1 d . . .
H8A H 0.793(2) 0.1305(9) -0.247(3) 0.061(5) Uiso 1 d . . .
H8B H 0.572(3) 0.1306(9) -0.250(3) 0.070(5) Uiso 1 d . . .
C9 C 0.7507(2) 0.18764(9) -0.0093(3) 0.0627(4) Uani 1 d . . .
H9A H 0.8671 0.2172 0.0010 0.075 Uiso 1 calc . . R
H9B H 0.6399 0.2183 -0.0048 0.075 Uiso 1 calc . . R
C10 C 0.78259(19) 0.12142(7) 0.1191(2) 0.0473(3) Uani 1 d . . .

loop_
_atom_site_aniso_label
_atom_site_aniso_U_11
_atom_site_aniso_U_22
_atom_site_aniso_U_33
_atom_site_aniso_U_23
_atom_site_aniso_U_13
_atom_site_aniso_U_12
O1 0.1357(11) 0.0590(7) 0.0423(6) 0.0056(5) 0.0190(6) 0.0111(7)
O2 0.1442(13) 0.0616(7) 0.0716(9) -0.0238(6) 0.0358(8) -0.0197(7)
N1 0.0724(8) 0.0498(7) 0.0484(7) -0.0056(5) 0.0193(6) -0.0015(5)
C1 0.0405(6) 0.0498(7) 0.0397(7) 0.0006(5) 0.0092(5) 0.0004(5)
C2 0.0606(8) 0.0482(7) 0.0444(7) 0.0010(6) 0.0136(6) -0.0002(6)
C3 0.0721(9) 0.0472(8) 0.0682(10) 0.0038(7) 0.0221(8) -0.0011(6)
C4 0.0737(10) 0.0527(8) 0.0792(12) -0.0172(8) 0.0209(8) -0.0077(7)
C5 0.0824(11) 0.0760(11) 0.0566(10) -0.0228(8) 0.0109(8) -0.0068(8)
C6 0.0667(9) 0.0699(9) 0.0410(7) -0.0038(6) 0.0081(6) 0.0002(7)
C7 0.0448(6) 0.0498(7) 0.0379(6) 0.0069(5) 0.0107(5) 0.0044(5)
C8 0.0708(10) 0.0632(10) 0.0489(8) 0.0186(7) 0.0159(7) 0.0112(7)
C9 0.0745(9) 0.0467(8) 0.0697(10) 0.0164(7) 0.0251(8) 0.0097(6)
C10 0.0539(7) 0.0426(7) 0.0464(7) 0.0060(5) 0.0157(6) 0.0038(5)

loop_
_atom_type_symbol
_atom_type_description
_atom_type_scat_dispersion_real
_atom_type_scat_dispersion_imag
_atom_type_scat_source
C C 0.0181 0.0091 'International Tables Vol C Tables 4.2.6.8 and 6.1.1.4'
H H 0.0000 0.0000 'International Tables Vol C Tables 4.2.6.8 and 6.1.1.4'
N N 0.0311 0.0180 'International Tables Vol C Tables 4.2.6.8 and 6.1.1.4'
O O 0.0492 0.0322 'International Tables Vol C Tables 4.2.6.8 and 6.1.1.4'

loop_
_geom_angle_atom_site_label_1
_geom_angle_atom_site_label_2
_geom_angle_atom_site_label_3
_geom_angle
_geom_angle_site_symmetry_1
_geom_angle_site_symmetry_3
_geom_angle_publ_flag
O1 N1 O2 122.68(15) . . ?
O1 N1 C10 120.72(12) . . ?
O2 N1 C10 116.61(13) . . ?
C2 C1 C6 118.11(14) . . ?
C2 C1 C7 124.03(12) . . ?
C6 C1 C7 117.85(13) . . ?
C1 C2 H2 119.8 . . ?
C3 C2 C1 120.42(14) . . ?
C3 C2 H2 119.8 . . ?
C2 C3 H3 119.8 . . ?
C2 C3 C4 120.49(16) . . ?
C4 C3 H3 119.8 . . ?
C3 C4 H4 120.1 . . ?
C5 C4 C3 119.70(15) . . ?
C5 C4 H4 120.1 . . ?
C4 C5 H5 119.7 . . ?
C4 C5 C6 120.64(16) . . ?
C6 C5 H5 119.7 . . ?
C1 C6 H6 119.7 . . ?
C5 C6 C1 120.61(16) . . ?
C5 C6 H6 119.7 . . ?
C1 C7 C8 128.53(12) . . ?
C10 C7 C1 141.32(12) . . ?
C10 C7 C8 90.16(12) . . ?
C7 C8 H8A 114.3(10) . . ?
C7 C8 H8B 112.8(11) . . ?
C7 C8 C9 88.16(12) . . ?
C7 C8 C10 41.61(8) . . ?
H8A C8 H8B 114.1(16) . . ?
C9 C8 H8A 113.0(11) . . ?
C9 C8 H8B 111.9(11) . . ?
C9 C8 C10 46.55(8) . . ?
C10 C8 H8A 124.3(11) . . ?
C10 C8 H8B 121.6(12) . . ?
C8 C9 H9A 114.6 . . ?
C8 C9 H9B 114.6 . . ?
H9A C9 H9B 111.7 . . ?
C10 C9 C8 84.07(11) . . ?
C10 C9 H9A 114.6 . . ?
C10 C9 H9B 114.6 . . ?
N1 C10 C8 176.77(11) . . ?
N1 C10 C9 127.39(13) . . ?
C7 C10 N1 134.99(12) . . ?
C7 C10 C8 48.23(8) . . ?
C7 C10 C9 97.61(12) . . ?
C9 C10 C8 49.38(9) . . ?

loop_
_geom_bond_atom_site_label_1
_geom_bond_atom_site_label_2
_geom_bond_distance
_geom_bond_site_symmetry_2
_geom_bond_publ_flag
O1 N1 1.2193(16) . ?
O2 N1 1.2297(16) . ?
N1 C10 1.4182(19) . ?
C1 C2 1.3958(19) . ?
C1 C6 1.3981(19) . ?
C1 C7 1.450(2) . ?
C2 H2 0.9300 . ?
C2 C3 1.380(2) . ?
C3 H3 0.9300 . ?
C3 C4 1.382(2) . ?
C4 H4 0.9300 . ?
C4 C5 1.365(3) . ?
C5 H5 0.9300 . ?
C5 C6 1.380(2) . ?
C6 H6 0.9300 . ?
C7 C8 1.5184(18) . ?
C7 C10 1.3520(19) . ?
C8 H8A 0.919(18) . ?
C8 H8B 0.95(2) . ?
C8 C9 1.554(3) . ?
C8 C10 2.036(2) . ?
C9 H9A 0.9700 . ?
C9 H9B 0.9700 . ?
C9 C10 1.4859(19) . ?

loop_
_geom_torsion_atom_site_label_1
_geom_torsion_atom_site_label_2
_geom_torsion_atom_site_label_3
_geom_torsion_atom_site_label_4
_geom_torsion
_geom_torsion_site_symmetry_1
_geom_torsion_site_symmetry_2
_geom_torsion_site_symmetry_3
_geom_torsion_site_symmetry_4
_geom_torsion_publ_flag
O1 N1 C10 C7 -2.6(3) . . . . ?
O1 N1 C10 C8 178(2) . . . . ?
O1 N1 C10 C9 178.19(14) . . . . ?
O2 N1 C10 C7 177.77(15) . . . . ?
O2 N1 C10 C8 -2(2) . . . . ?
O2 N1 C10 C9 -1.4(2) . . . . ?
C1 C2 C3 C4 0.4(2) . . . . ?
C1 C7 C8 C9 -179.56(13) . . . . ?
C1 C7 C8 C10 179.84(17) . . . . ?
C1 C7 C10 N1 0.2(3) . . . . ?
C1 C7 C10 C8 -179.8(2) . . . . ?
C1 C7 C10 C9 179.57(16) . . . . ?
C2 C1 C6 C5 1.2(2) . . . . ?
C2 C1 C7 C8 -179.88(13) . . . . ?
C2 C1 C7 C10 -0.1(2) . . . . ?
C2 C3 C4 C5 0.6(2) . . . . ?
C3 C4 C5 C6 -0.7(3) . . . . ?
C4 C5 C6 C1 -0.2(3) . . . . ?
C6 C1 C2 C3 -1.25(19) . . . . ?
C6 C1 C7 C8 0.8(2) . . . . ?
C6 C1 C7 C10 -179.41(16) . . . . ?
C7 C1 C2 C3 179.47(12) . . . . ?
C7 C1 C6 C5 -179.51(14) . . . . ?
C7 C8 C9 C10 -0.55(10) . . . . ?
C7 C8 C10 N1 180(100) . . . . ?
C7 C8 C10 C9 179.18(15) . . . . ?
C8 C7 C10 N1 -179.99(17) . . . . ?
C8 C7 C10 C9 -0.63(12) . . . . ?
C8 C9 C10 N1 -179.95(15) . . . . ?
C8 C9 C10 C7 0.62(11) . . . . ?
C9 C8 C10 N1 1(2) . . . . ?
C9 C8 C10 C7 -179.18(15) . . . . ?
C10 C7 C8 C9 0.60(11) . . . . ?
